data_4036782
loop_
_publ_author_name
'Zhao, Xueqian'
'Zhang, Lipeng'
'Song, Jinsheng'
'Kan, Yuhe'
'Wang, Hua'

_publ_section_title
;
 Naphthotetrathiophene-Based Helicene-Like Molecules: Synthesis and
 Photophysical Properties.
;
_journal_issue 11
_journal_name_full 'The Journal of organic chemistry'
_journal_page_first 4856
_journal_page_last 4860
_journal_paper_doi 10.1021/acs.joc.6b00502
_journal_volume 81
_journal_year 2016
_chemical_formula_sum 'C27 H31 Br S4 Si3'
_chemical_formula_weight 647.94
_space_group_IT_number 14
_space_group_name_Hall '-P 2ybc'
_space_group_name_H-M_alt 'P 1 21/c 1'
_atom_sites_solution_hydrogens geom
_atom_sites_solution_primary direct
_atom_sites_solution_secondary difmap
_audit_creation_method SHELXL-97
_cell_angle_alpha 90.00
_cell_angle_beta 108.61(3)
_cell_angle_gamma 90.00
_cell_formula_units_Z 4
_cell_length_a 12.218(15)
_cell_length_b 19.59(2)
_cell_length_c 14.050(17)
_cell_measurement_temperature 293(2)
_cell_volume 3187(6)
_computing_structure_refinement 'SHELXL-97 (Sheldrick, 1997)'
_computing_structure_solution 'SHELXS-97 (Sheldrick, 1990)'
_diffrn_ambient_temperature 293(2)
_diffrn_measured_fraction_theta_full 0.993
_diffrn_measured_fraction_theta_max 0.993
_diffrn_radiation_monochromator graphite
_diffrn_radiation_source 'fine-focus sealed tube'
_diffrn_radiation_type MoK\a
_diffrn_radiation_wavelength 0.71073
_diffrn_reflns_av_R_equivalents 0.1225
_diffrn_reflns_av_sigmaI/netI 0.1541
_diffrn_reflns_limit_h_max 14
_diffrn_reflns_limit_h_min -14
_diffrn_reflns_limit_k_max 23
_diffrn_reflns_limit_k_min -23
_diffrn_reflns_limit_l_max 12
_diffrn_reflns_limit_l_min -16
_diffrn_reflns_number 15371
_diffrn_reflns_theta_full 25.00
_diffrn_reflns_theta_max 25.00
_diffrn_reflns_theta_min 1.76
_exptl_absorpt_coefficient_mu 1.680
_exptl_absorpt_correction_T_max 0.8112
_exptl_absorpt_correction_T_min 0.5830
_exptl_crystal_density_diffrn 1.350
_exptl_crystal_density_method 'not measured'
_exptl_crystal_F_000 1336
_exptl_crystal_size_max 0.36
_exptl_crystal_size_mid 0.21
_exptl_crystal_size_min 0.13
_refine_diff_density_max 0.632
_refine_diff_density_min -0.580
_refine_diff_density_rms 0.120
_refine_ls_extinction_method none
_refine_ls_goodness_of_fit_ref 1.005
_refine_ls_hydrogen_treatment mixed
_refine_ls_matrix_type full
_refine_ls_number_parameters 316
_refine_ls_number_reflns 5597
_refine_ls_number_restraints 0
_refine_ls_restrained_S_all 1.005
_refine_ls_R_factor_all 0.1623
_refine_ls_R_factor_gt 0.0633
_refine_ls_shift/su_max 0.000
_refine_ls_shift/su_mean 0.000
_refine_ls_structure_factor_coef Fsqd
_refine_ls_weighting_details 'calc w=1/[\s^2^(Fo^2^)+(0.0560P)^2^+0.0000P] where P=(Fo^2^+2Fc^2^)/3'
_refine_ls_weighting_scheme calc
_refine_ls_wR_factor_gt 0.1500
_refine_ls_wR_factor_ref 0.1774
_reflns_number_gt 2440
_reflns_number_total 5597
_reflns_threshold_expression >2sigma(I)
_cod_data_source_file jo6b00502_si_002.cif
_cod_data_source_block 1
_cod_original_cell_volume 3187(7)
_cod_database_code 4036782

loop_
_symmetry_equiv_pos_as_xyz
'x, y, z'
'-x, y+1/2, -z+1/2'
'-x, -y, -z'
'x, -y-1/2, z-1/2'

loop_
_atom_site_label
_atom_site_type_symbol
_atom_site_fract_x
_atom_site_fract_y
_atom_site_fract_z
_atom_site_U_iso_or_equiv
_atom_site_adp_type
_atom_site_occupancy
_atom_site_symmetry_multiplicity
_atom_site_calc_flag
_atom_site_refinement_flags
Br1 Br -0.14057(7) -0.11102(5) 0.34567(6) 0.0663(3) Uani 1 1 d .
S2 S 0.10998(17) 0.03842(11) 0.30593(14) 0.0591(6) Uani 1 1 d .
S4 S 0.32585(17) 0.12652(10) 0.37838(13) 0.0530(6) Uani 1 1 d .
S3 S 0.48796(16) -0.04213(10) 0.77674(12) 0.0463(5) Uani 1 1 d .
S1 S 0.25692(16) -0.12105(10) 0.71311(13) 0.0487(5) Uani 1 1 d .
Si1 Si 0.07238(19) -0.23111(12) 0.73660(15) 0.0525(6) Uani 1 1 d .
Si2 Si 0.73258(17) -0.00235(12) 0.92409(15) 0.0504(6) Uani 1 1 d .
Si3 Si 0.4867(2) 0.25240(12) 0.37100(16) 0.0625(7) Uani 1 1 d .
C11 C 0.0938(6) -0.0499(4) 0.4400(5) 0.0407(18) Uani 1 1 d .
C10 C 0.1699(6) -0.0005(4) 0.4240(5) 0.0387(17) Uani 1 1 d .
C16 C 0.4994(6) 0.0434(3) 0.6415(5) 0.0382(17) Uani 1 1 d .
C7 C 0.2351(6) -0.0716(3) 0.6032(4) 0.0359(17) Uani 1 1 d .
C15 C 0.4618(6) 0.0854(4) 0.5496(5) 0.0406(18) Uani 1 1 d .
C12 C -0.0105(6) -0.0543(4) 0.3559(5) 0.0470(19) Uani 1 1 d .
C17 C 0.4252(5) -0.0056(4) 0.6600(4) 0.0355(16) Uani 1 1 d .
C14 C 0.3526(6) 0.0695(4) 0.4780(5) 0.0439(19) Uani 1 1 d .
C19 C 0.6030(6) 0.0514(4) 0.7212(5) 0.0449(19) Uani 1 1 d .
H19 H 0.6600 0.0825 0.7198 0.054 Uiso 1 1 calc R
C9 C 0.2776(6) 0.0159(4) 0.4928(5) 0.0386(17) Uani 1 1 d .
C8 C 0.3145(6) -0.0210(3) 0.5870(5) 0.0367(17) Uani 1 1 d .
C6 C 0.1262(6) -0.0862(3) 0.5322(5) 0.0376(17) Uani 1 1 d .
C18 C 0.6124(5) 0.0080(4) 0.8033(5) 0.0434(18) Uani 1 1 d .
C23 C 0.5162(6) 0.1409(4) 0.5186(5) 0.052(2) Uani 1 1 d .
H23A H 0.5891 0.1565 0.5563 0.062 Uiso 1 1 calc R
C24 C 0.4535(6) 0.1706(4) 0.4281(5) 0.054(2) Uani 1 1 d .
C13 C -0.0142(6) -0.0083(4) 0.2813(6) 0.061(2) Uani 1 1 d .
H13 H -0.0775 -0.0031 0.2236 0.073 Uiso 1 1 calc R
C4 C 0.1241(6) -0.1630(4) 0.6650(5) 0.0421(18) Uani 1 1 d .
C5 C 0.0681(6) -0.1410(3) 0.5711(5) 0.0460(19) Uani 1 1 d .
H5 H -0.0027 -0.1590 0.5330 0.055 Uiso 1 1 calc R
C1 C -0.0552(7) -0.2730(5) 0.6442(7) 0.101(4) Uani 1 1 d .
H1A H -0.0325 -0.2924 0.5906 0.152 Uiso 1 1 calc R
H1B H -0.1147 -0.2397 0.6174 0.152 Uiso 1 1 calc R
H1C H -0.0838 -0.3084 0.6772 0.152 Uiso 1 1 calc R
C21 C 0.7859(7) -0.0934(4) 0.9334(6) 0.075(3) Uani 1 1 d .
H21A H 0.8151 -0.1028 0.8790 0.113 Uiso 1 1 calc R
H21B H 0.7232 -0.1240 0.9299 0.113 Uiso 1 1 calc R
H21C H 0.8463 -0.0998 0.9961 0.113 Uiso 1 1 calc R
C22 C 0.8522(6) 0.0579(4) 0.9264(6) 0.070(3) Uani 1 1 d .
H22A H 0.8239 0.1039 0.9209 0.105 Uiso 1 1 calc R
H22B H 0.8798 0.0480 0.8711 0.105 Uiso 1 1 calc R
H22C H 0.9141 0.0526 0.9884 0.105 Uiso 1 1 calc R
C27 C 0.4418(10) 0.2443(6) 0.2313(6) 0.123(4) Uani 1 1 d .
H27A H 0.3605 0.2351 0.2056 0.184 Uiso 1 1 calc R
H27B H 0.4836 0.2076 0.2136 0.184 Uiso 1 1 calc R
H27C H 0.4583 0.2862 0.2030 0.184 Uiso 1 1 calc R
C3 C 0.0387(9) -0.1918(4) 0.8464(6) 0.092(3) Uani 1 1 d .
H3A H 0.0130 -0.2266 0.8823 0.138 Uiso 1 1 calc R
H3B H -0.0210 -0.1582 0.8224 0.138 Uiso 1 1 calc R
H3C H 0.1069 -0.1704 0.8903 0.138 Uiso 1 1 calc R
C20 C 0.6744(7) 0.0168(5) 1.0312(6) 0.076(3) Uani 1 1 d .
H20A H 0.6467 0.0629 1.0257 0.114 Uiso 1 1 calc R
H20B H 0.7348 0.0110 1.0941 0.114 Uiso 1 1 calc R
H20C H 0.6121 -0.0139 1.0282 0.114 Uiso 1 1 calc R
C2 C 0.1903(7) -0.2948(4) 0.7853(7) 0.085(3) Uani 1 1 d .
H2A H 0.2088 -0.3151 0.7301 0.127 Uiso 1 1 calc R
H2B H 0.1653 -0.3297 0.8217 0.127 Uiso 1 1 calc R
H2C H 0.2575 -0.2725 0.8292 0.127 Uiso 1 1 calc R
C25 C 0.6458(7) 0.2719(5) 0.4281(7) 0.097(3) Uani 1 1 d .
H25A H 0.6650 0.2756 0.4997 0.146 Uiso 1 1 calc R
H25B H 0.6631 0.3142 0.4015 0.146 Uiso 1 1 calc R
H25C H 0.6903 0.2359 0.4122 0.146 Uiso 1 1 calc R
C26 C 0.4048(8) 0.3217(4) 0.4066(7) 0.096(3) Uani 1 1 d .
H26A H 0.3236 0.3128 0.3783 0.144 Uiso 1 1 calc R
H26B H 0.4228 0.3644 0.3815 0.144 Uiso 1 1 calc R
H26C H 0.4255 0.3238 0.4784 0.144 Uiso 1 1 calc R

loop_
_atom_site_aniso_label
_atom_site_aniso_U_11
_atom_site_aniso_U_22
_atom_site_aniso_U_33
_atom_site_aniso_U_23
_atom_site_aniso_U_13
_atom_site_aniso_U_12
Br1 0.0439(5) 0.0846(7) 0.0629(6) -0.0174(5) 0.0064(4) -0.0068(5)
S2 0.0527(13) 0.0755(16) 0.0404(11) 0.0101(10) 0.0026(10) 0.0008(12)
S4 0.0601(13) 0.0539(14) 0.0404(11) 0.0095(9) 0.0098(9) -0.0008(11)
S3 0.0431(11) 0.0542(14) 0.0378(11) 0.0039(9) 0.0074(9) -0.0041(10)
S1 0.0454(12) 0.0551(14) 0.0417(11) 0.0030(9) 0.0084(9) -0.0063(10)
Si1 0.0521(14) 0.0511(15) 0.0551(13) 0.0010(11) 0.0183(11) -0.0057(12)
Si2 0.0375(12) 0.0675(17) 0.0387(12) -0.0006(11) 0.0016(9) 0.0003(11)
Si3 0.0811(18) 0.0526(16) 0.0560(14) 0.0038(12) 0.0249(13) -0.0045(14)
C11 0.036(4) 0.049(5) 0.036(4) -0.011(3) 0.009(3) 0.003(4)
C10 0.040(4) 0.044(5) 0.031(4) -0.005(3) 0.010(3) 0.005(4)
C16 0.035(4) 0.041(5) 0.038(4) -0.003(3) 0.011(3) 0.000(4)
C7 0.047(4) 0.028(4) 0.034(4) -0.004(3) 0.014(3) -0.003(4)
C15 0.046(5) 0.037(5) 0.038(4) -0.005(3) 0.012(4) 0.000(4)
C12 0.037(4) 0.061(6) 0.040(4) -0.019(4) 0.008(4) 0.004(4)
C17 0.027(4) 0.045(5) 0.030(4) -0.001(3) 0.003(3) -0.002(3)
C14 0.041(4) 0.056(5) 0.029(4) -0.003(3) 0.003(3) 0.000(4)
C19 0.038(4) 0.056(5) 0.039(4) 0.000(4) 0.010(4) -0.009(4)
C9 0.039(4) 0.036(5) 0.037(4) -0.005(3) 0.008(3) 0.000(4)
C8 0.040(4) 0.033(5) 0.036(4) 0.000(3) 0.011(3) 0.005(4)
C6 0.038(4) 0.034(5) 0.041(4) -0.009(3) 0.014(4) 0.004(3)
C18 0.033(4) 0.049(5) 0.046(4) -0.011(4) 0.010(3) -0.002(4)
C23 0.045(5) 0.064(6) 0.045(5) -0.003(4) 0.011(4) -0.005(4)
C24 0.062(5) 0.054(6) 0.046(5) -0.003(4) 0.017(4) 0.000(4)
C13 0.040(5) 0.078(7) 0.052(5) 0.004(5) -0.003(4) 0.014(4)
C4 0.041(4) 0.033(4) 0.048(5) -0.003(3) 0.008(4) 0.000(4)
C5 0.044(5) 0.038(5) 0.053(5) -0.012(4) 0.010(4) -0.005(4)
C1 0.086(7) 0.123(10) 0.080(7) 0.027(6) 0.006(6) -0.046(7)
C21 0.078(6) 0.066(7) 0.078(6) 0.013(5) 0.019(5) 0.005(5)
C22 0.049(5) 0.091(7) 0.061(5) -0.015(5) 0.005(4) 0.000(5)
C27 0.181(12) 0.125(10) 0.062(6) 0.018(6) 0.040(7) -0.034(9)
C3 0.142(9) 0.071(7) 0.081(7) 0.012(5) 0.060(7) 0.025(6)
C20 0.069(6) 0.104(8) 0.055(5) -0.008(5) 0.019(5) 0.007(5)
C2 0.096(7) 0.062(7) 0.100(7) 0.019(5) 0.035(6) 0.019(6)
C25 0.078(7) 0.105(9) 0.115(8) 0.009(6) 0.040(6) -0.024(6)
C26 0.102(8) 0.057(7) 0.136(9) 0.000(6) 0.049(7) 0.008(6)

loop_
_atom_type_symbol
_atom_type_description
_atom_type_scat_dispersion_real
_atom_type_scat_dispersion_imag
_atom_type_scat_source
C C 0.0033 0.0016 'International Tables Vol C Tables 4.2.6.8 and 6.1.1.4'
H H 0.0000 0.0000 'International Tables Vol C Tables 4.2.6.8 and 6.1.1.4'
S S 0.1246 0.1234 'International Tables Vol C Tables 4.2.6.8 and 6.1.1.4'
Si Si 0.0817 0.0704 'International Tables Vol C Tables 4.2.6.8 and 6.1.1.4'
Br Br -0.2901 2.4595 'International Tables Vol C Tables 4.2.6.8 and 6.1.1.4'

loop_
_geom_angle_atom_site_label_1
_geom_angle_atom_site_label_2
_geom_angle_atom_site_label_3
_geom_angle
C13 S2 C10 91.9(4)
C24 S4 C14 94.7(4)
C17 S3 C18 93.6(3)
C4 S1 C7 93.3(3)
C2 Si1 C1 109.7(5)
C2 Si1 C3 108.6(4)
C1 Si1 C3 113.4(5)
C2 Si1 C4 108.5(3)
C1 Si1 C4 106.6(4)
C3 Si1 C4 110.1(4)
C22 Si2 C18 109.3(3)
C22 Si2 C21 110.2(4)
C18 Si2 C21 108.6(3)
C22 Si2 C20 110.5(4)
C18 Si2 C20 108.3(3)
C21 Si2 C20 109.9(4)
C26 Si3 C27 110.1(5)
C26 Si3 C25 108.0(5)
C27 Si3 C25 112.4(4)
C26 Si3 C24 107.4(4)
C27 Si3 C24 110.1(4)
C25 Si3 C24 108.8(4)
C10 C11 C6 118.9(6)
C10 C11 C12 111.6(6)
C6 C11 C12 129.5(7)
C9 C10 C11 124.8(6)
C9 C10 S2 124.6(6)
C11 C10 S2 110.5(5)
C17 C16 C19 113.6(6)
C17 C16 C15 120.4(6)
C19 C16 C15 125.8(6)
C6 C7 C8 123.6(6)
C6 C7 S1 110.4(5)
C8 C7 S1 126.0(5)
C23 C15 C14 112.1(6)
C23 C15 C16 130.7(6)
C14 C15 C16 117.2(6)
C13 C12 C11 113.1(7)
C13 C12 Br1 120.1(6)
C11 C12 Br1 126.6(6)
C16 C17 C8 121.8(6)
C16 C17 S3 110.1(5)
C8 C17 S3 128.1(5)
C15 C14 C9 123.2(6)
C15 C14 S4 108.8(6)
C9 C14 S4 127.9(5)
C18 C19 C16 113.8(6)
C10 C9 C8 117.8(6)
C10 C9 C14 124.4(6)
C8 C9 C14 117.8(6)
C17 C8 C9 119.4(6)
C17 C8 C7 123.5(6)
C9 C8 C7 117.0(6)
C7 C6 C11 117.9(6)
C7 C6 C5 109.9(6)
C11 C6 C5 132.2(6)
C19 C18 S3 109.0(5)
C19 C18 Si2 130.2(5)
S3 C18 Si2 120.8(4)
C24 C23 C15 115.4(7)
C23 C24 S4 109.0(6)
C23 C24 Si3 127.9(6)
S4 C24 Si3 122.7(4)
C12 C13 S2 112.7(6)
C5 C4 S1 110.2(5)
C5 C4 Si1 126.4(5)
S1 C4 Si1 123.4(4)
C4 C5 C6 116.1(6)

loop_
_geom_bond_atom_site_label_1
_geom_bond_atom_site_label_2
_geom_bond_distance
Br1 C12 1.906(7)
S2 C13 1.710(8)
S2 C10 1.760(7)
S4 C24 1.724(8)
S4 C14 1.738(7)
S3 C17 1.728(7)
S3 C18 1.748(7)
S1 C4 1.752(7)
S1 C7 1.771(7)
Si1 C2 1.864(8)
Si1 C1 1.869(9)
Si1 C3 1.883(8)
Si1 C4 1.896(7)
Si2 C22 1.870(8)
Si2 C18 1.867(7)
Si2 C21 1.890(8)
Si2 C20 1.896(7)
Si3 C26 1.848(8)
Si3 C27 1.868(9)
Si3 C25 1.891(9)
Si3 C24 1.893(8)
C11 C10 1.408(9)
C11 C6 1.420(9)
C11 C12 1.437(9)
C10 C9 1.399(9)
C16 C17 1.400(8)
C16 C19 1.406(9)
C16 C15 1.474(9)
C7 C6 1.414(9)
C7 C8 1.453(9)
C15 C23 1.416(9)
C15 C14 1.425(9)
C12 C13 1.372(10)
C17 C8 1.445(8)
C14 C9 1.453(9)
C19 C18 1.409(9)
C9 C8 1.449(9)
C6 C5 1.484(9)
C23 C24 1.385(9)
C4 C5 1.349(9)
